data_4037945
loop_
_publ_author_name
'Li, Zhanhuan'
'Peng, Jingyi'
'He, Chonglong'
'Xu, Jianfeng'
'Ren, Hongjun'

_publ_section_title
;
 Squaramide-Catalyzed Asymmetric Mannich Reactions of Azlactones with
 Isatin-Derived Ketimines: Access to \a,\b-Diamino Acid Derivatives
 Bearing Vicinal Quaternary Stereocenters.
;
_journal_name_full 'The Journal of organic chemistry'
_journal_paper_doi 10.1021/acs.joc.9b03000
_journal_year 2020
_chemical_absolute_configuration rm
_chemical_formula_sum 'C28 H32 F N3 O5'
_chemical_formula_weight 509.56
_space_group_crystal_system orthorhombic
_space_group_IT_number 19
_space_group_name_Hall 'P 2ac 2ab'
_space_group_name_H-M_alt 'P 21 21 21'
_atom_sites_solution_hydrogens geom
_audit_creation_method SHELXL-2018/3
_cell_angle_alpha 90
_cell_angle_beta 90
_cell_angle_gamma 90
_cell_formula_units_Z 4
_cell_length_a 10.60302(19)
_cell_length_b 10.85734(19)
_cell_length_c 24.9687(4)
_cell_measurement_reflns_used 11387
_cell_measurement_temperature 293(2)
_cell_measurement_theta_max 71.0660
_cell_measurement_theta_min 4.1230
_cell_volume 2874.41(9)
_computing_cell_refinement 'CrysAlisPro 1.171.40.53 (Rigaku OD, 2019)'
_computing_data_collection 'CrysAlisPro 1.171.40.53 (Rigaku OD, 2019)'
_computing_data_reduction 'CrysAlisPro 1.171.40.53 (Rigaku OD, 2019)'
_computing_structure_refinement 'SHELXL-2018/3 (Sheldrick, 2018)'
_computing_structure_solution 'SHELXL-2018/3 (Sheldrick, 2018)'
_diffrn_ambient_temperature 293(2)
_diffrn_measured_fraction_theta_full 0.997
_diffrn_measured_fraction_theta_max 0.997
_diffrn_measurement_device_type 'Xcalibur, Eos, Gemini'
_diffrn_radiation_type CuK\a
_diffrn_radiation_wavelength 1.54184
_diffrn_reflns_av_R_equivalents 0.0146
_diffrn_reflns_av_unetI/netI 0.0121
_diffrn_reflns_Laue_measured_fraction_full 0.997
_diffrn_reflns_Laue_measured_fraction_max 0.997
_diffrn_reflns_limit_h_max 8
_diffrn_reflns_limit_h_min -12
_diffrn_reflns_limit_k_max 12
_diffrn_reflns_limit_k_min -12
_diffrn_reflns_limit_l_max 29
_diffrn_reflns_limit_l_min -29
_diffrn_reflns_number 16781
_diffrn_reflns_point_group_measured_fraction_full 0.997
_diffrn_reflns_point_group_measured_fraction_max 0.997
_diffrn_reflns_theta_full 67.231
_diffrn_reflns_theta_max 67.231
_diffrn_reflns_theta_min 4.531
_diffrn_source 'fine-focus sealed X-ray tube'
_exptl_absorpt_coefficient_mu 0.706
_exptl_absorpt_correction_T_max 1.00000
_exptl_absorpt_correction_T_min 0.86670
_exptl_absorpt_correction_type multi-scan
_exptl_absorpt_process_details sadabs
_exptl_crystal_colour white
_exptl_crystal_density_diffrn 1.177
_exptl_crystal_description block
_exptl_crystal_F_000 1080
_exptl_crystal_size_max 0.120
_exptl_crystal_size_mid 0.110
_exptl_crystal_size_min 0.110
_refine_diff_density_max 0.225
_refine_diff_density_min -0.183
_refine_diff_density_rms 0.035
_refine_ls_abs_structure_details
;
 Flack x determined using 2098 quotients [(I+)-(I-)]/[(I+)+(I-)]
 (Parsons, Flack and Wagner, Acta Cryst. B69 (2013) 249-259).
;
_refine_ls_abs_structure_Flack 0.01(4)
_refine_ls_extinction_method none
_refine_ls_goodness_of_fit_ref 1.022
_refine_ls_hydrogen_treatment constr
_refine_ls_matrix_type full
_refine_ls_number_parameters 341
_refine_ls_number_reflns 5126
_refine_ls_number_restraints 0
_refine_ls_restrained_S_all 1.022
_refine_ls_R_factor_all 0.0398
_refine_ls_R_factor_gt 0.0390
_refine_ls_shift/su_max 0.000
_refine_ls_shift/su_mean 0.000
_refine_ls_structure_factor_coef Fsqd
_refine_ls_weighting_details 'w=1/[\s^2^(Fo^2^)+(0.0754P)^2^+0.3141P] where P=(Fo^2^+2Fc^2^)/3'
_refine_ls_weighting_scheme calc
_refine_ls_wR_factor_gt 0.1089
_refine_ls_wR_factor_ref 0.1102
_reflns_Friedel_coverage 0.759
_reflns_Friedel_fraction_full 0.996
_reflns_Friedel_fraction_max 0.996
_reflns_number_gt 4993
_reflns_number_total 5126
_reflns_threshold_expression 'I > 2\s(I)'
_cod_data_source_file jo9b03000_si_001.cif
_cod_data_source_block exp_10991
_cod_original_cell_volume 2874.41(8)
_cod_database_code 4037945
_shelx_shelxl_version_number 2018/3
_shelx_space_group_comment
;
The symmetry employed for this shelxl refinement is uniquely defined
by the following loop, which should always be used as a source of
symmetry information in preference to the above space-group names.
They are only intended as comments.
;
_shelx_estimated_absorpt_t_min 0.920
_shelx_estimated_absorpt_t_max 0.926

loop_
_space_group_symop_operation_xyz
'x, y, z'
'-x+1/2, -y, z+1/2'
'x+1/2, -y+1/2, -z'
'-x, y+1/2, -z+1/2'

loop_
_atom_site_label
_atom_site_type_symbol
_atom_site_fract_x
_atom_site_fract_y
_atom_site_fract_z
_atom_site_U_iso_or_equiv
_atom_site_adp_type
_atom_site_occupancy
_atom_site_site_symmetry_order
_atom_site_calc_flag
_atom_site_refinement_flags_posn
_atom_site_refinement_flags_adp
_atom_site_refinement_flags_occupancy
_atom_site_disorder_assembly
_atom_site_disorder_group
F1 F 0.2858(2) 0.0433(3) 0.59796(6) 0.1070(8) Uani 1 1 d . . . . .
N1 N 0.57267(16) 0.14355(18) 0.42247(8) 0.0498(4) Uani 1 1 d . . . . .
N2 N 0.32697(17) 0.35427(17) 0.42975(7) 0.0469(4) Uani 1 1 d . . . . .
H2A H 0.252321 0.376596 0.420411 0.056 Uiso 1 1 calc R U . . .
N3 N 0.32885(17) 0.05702(17) 0.35690(7) 0.0454(4) Uani 1 1 d . . . . .
O1 O 0.50031(17) 0.41048(15) 0.47684(8) 0.0614(5) Uani 1 1 d . . . . .
O2 O 0.35397(16) 0.54929(14) 0.44812(8) 0.0570(4) Uani 1 1 d . . . . .
O3 O 0.52990(18) 0.27334(18) 0.35227(7) 0.0651(5) Uani 1 1 d . . . . .
O4 O 0.22695(19) 0.35641(17) 0.32440(7) 0.0645(5) Uani 1 1 d . . . . .
O5 O 0.30089(19) 0.18421(16) 0.28604(6) 0.0591(4) Uani 1 1 d . . . . .
C1 C 0.3599(3) 0.0625(3) 0.55415(10) 0.0671(7) Uani 1 1 d . . . . .
C2 C 0.4772(3) 0.0123(3) 0.55344(11) 0.0713(8) Uani 1 1 d . . . . .
H2 H 0.505217 -0.035237 0.582064 0.086 Uiso 1 1 calc R U . . .
C3 C 0.5547(3) 0.0325(2) 0.50968(11) 0.0610(6) Uani 1 1 d . . . . .
H3 H 0.635276 -0.001239 0.508174 0.073 Uiso 1 1 calc R U . . .
C4 C 0.5092(2) 0.10379(19) 0.46854(9) 0.0451(5) Uani 1 1 d . . . . .
C5 C 0.3876(2) 0.15265(19) 0.46972(8) 0.0418(4) Uani 1 1 d . . . . .
C6 C 0.3111(2) 0.1326(2) 0.51325(8) 0.0535(5) Uani 1 1 d . . . . .
H6 H 0.229970 0.164905 0.514968 0.064 Uiso 1 1 calc R U . . .
C7 C 0.5012(2) 0.2218(2) 0.39355(9) 0.0457(5) Uani 1 1 d . . . . .
C8 C 0.36791(18) 0.22892(18) 0.41975(8) 0.0400(4) Uani 1 1 d . . . . .
C9 C 0.4050(2) 0.4369(2) 0.45368(9) 0.0457(5) Uani 1 1 d . . . . .
C10 C 0.4216(3) 0.6615(2) 0.46432(12) 0.0607(6) Uani 1 1 d . . . . .
C11 C 0.3312(4) 0.7624(3) 0.44816(17) 0.0854(9) Uani 1 1 d . . . . .
H11A H 0.311068 0.754255 0.410836 0.128 Uiso 1 1 calc R U . . .
H11B H 0.369575 0.841187 0.454377 0.128 Uiso 1 1 calc R U . . .
H11C H 0.255361 0.755878 0.468990 0.128 Uiso 1 1 calc R U . . .
C12 C 0.5432(4) 0.6715(4) 0.4337(2) 0.1096(14) Uani 1 1 d . . . . .
H12A H 0.600956 0.609613 0.446100 0.164 Uiso 1 1 calc R U . . .
H12B H 0.579229 0.751564 0.439257 0.164 Uiso 1 1 calc R U . . .
H12C H 0.527061 0.659548 0.396242 0.164 Uiso 1 1 calc R U . . .
C13 C 0.4389(5) 0.6606(3) 0.52411(16) 0.1057(14) Uani 1 1 d . . . . .
H13A H 0.358675 0.648320 0.541153 0.159 Uiso 1 1 calc R U . . .
H13B H 0.473914 0.737819 0.535438 0.159 Uiso 1 1 calc R U . . .
H13C H 0.494993 0.594949 0.533914 0.159 Uiso 1 1 calc R U . . .
C14 C 0.2753(2) 0.17062(19) 0.37818(8) 0.0415(4) Uani 1 1 d . . . . .
C15 C 0.2646(2) 0.2529(2) 0.32865(9) 0.0494(5) Uani 1 1 d . . . . .
C16 C 0.3384(2) 0.0706(2) 0.30681(9) 0.0517(5) Uani 1 1 d . . . . .
C17 C 0.3843(3) -0.0188(3) 0.26536(11) 0.0694(8) Uani 1 1 d . . . . .
C18 C 0.2793(6) -0.0319(6) 0.2228(2) 0.150(2) Uani 1 1 d . . . . .
H18A H 0.309668 -0.080857 0.193508 0.226 Uiso 1 1 calc R U . . .
H18B H 0.255860 0.048221 0.209926 0.226 Uiso 1 1 calc R U . . .
H18C H 0.207150 -0.071158 0.238553 0.226 Uiso 1 1 calc R U . . .
C19 C 0.4085(8) -0.1393(4) 0.2905(2) 0.164(3) Uani 1 1 d . . . . .
H19A H 0.483153 -0.134257 0.312162 0.245 Uiso 1 1 calc R U . . .
H19B H 0.420217 -0.200402 0.263167 0.245 Uiso 1 1 calc R U . . .
H19C H 0.337995 -0.161678 0.312558 0.245 Uiso 1 1 calc R U . . .
C20 C 0.5000(6) 0.0330(5) 0.2385(3) 0.146(2) Uani 1 1 d . . . . .
H20A H 0.564208 0.047552 0.264824 0.219 Uiso 1 1 calc R U . . .
H20B H 0.478945 0.109131 0.221074 0.219 Uiso 1 1 calc R U . . .
H20C H 0.530526 -0.024701 0.212381 0.219 Uiso 1 1 calc R U . . .
C21 C 0.1422(2) 0.1477(2) 0.40142(9) 0.0510(5) Uani 1 1 d . . . . .
H21A H 0.148227 0.089209 0.430682 0.061 Uiso 1 1 calc R U . . .
H21B H 0.109314 0.224264 0.415721 0.061 Uiso 1 1 calc R U . . .
C22 C 0.0522(2) 0.0986(3) 0.35983(9) 0.0600(6) Uani 1 1 d . . . . .
C23 C -0.0225(3) 0.1780(4) 0.33006(13) 0.0829(9) Uani 1 1 d . . . . .
H23 H -0.019253 0.262254 0.336598 0.100 Uiso 1 1 calc R U . . .
C24 C -0.1017(4) 0.1330(7) 0.29082(17) 0.1198(19) Uani 1 1 d . . . . .
H24 H -0.150437 0.187064 0.270696 0.144 Uiso 1 1 calc R U . . .
C25 C -0.1086(4) 0.0106(8) 0.28153(19) 0.137(3) Uani 1 1 d . . . . .
H25 H -0.162743 -0.019150 0.255264 0.164 Uiso 1 1 calc R U . . .
C26 C -0.0366(5) -0.0696(6) 0.3104(2) 0.1213(19) Uani 1 1 d . . . . .
H26 H -0.041772 -0.153702 0.303804 0.146 Uiso 1 1 calc R U . . .
C27 C 0.0449(3) -0.0254(3) 0.34996(15) 0.0856(10) Uani 1 1 d . . . . .
H27 H 0.094177 -0.080115 0.369569 0.103 Uiso 1 1 calc R U . . .
C28 C 0.6985(3) 0.1047(3) 0.40715(14) 0.0767(8) Uani 1 1 d . . . . .
H28A H 0.722125 0.144744 0.374365 0.115 Uiso 1 1 calc R U . . .
H28B H 0.699552 0.017085 0.402090 0.115 Uiso 1 1 calc R U . . .
H28C H 0.757120 0.126668 0.434858 0.115 Uiso 1 1 calc R U . . .

loop_
_atom_site_aniso_label
_atom_site_aniso_U_11
_atom_site_aniso_U_22
_atom_site_aniso_U_33
_atom_site_aniso_U_23
_atom_site_aniso_U_13
_atom_site_aniso_U_12
F1 0.1233(17) 0.153(2) 0.0444(8) 0.0205(10) 0.0099(9) -0.0366(15)
N1 0.0393(9) 0.0500(9) 0.0601(11) -0.0067(9) 0.0023(8) 0.0040(8)
N2 0.0425(9) 0.0415(9) 0.0566(10) -0.0081(8) -0.0058(8) 0.0034(7)
N3 0.0526(10) 0.0427(9) 0.0408(9) -0.0060(7) 0.0027(7) -0.0014(8)
O1 0.0540(9) 0.0498(9) 0.0804(11) -0.0049(8) -0.0219(9) 0.0002(7)
O2 0.0513(8) 0.0409(8) 0.0788(11) -0.0065(8) -0.0103(8) 0.0012(7)
O3 0.0609(10) 0.0749(11) 0.0596(10) 0.0110(9) 0.0154(8) -0.0078(9)
O4 0.0782(12) 0.0554(10) 0.0600(10) 0.0046(8) -0.0117(9) 0.0135(9)
O5 0.0786(11) 0.0610(10) 0.0376(7) 0.0015(7) 0.0028(8) 0.0014(9)
C1 0.0867(19) 0.0740(17) 0.0406(12) 0.0017(11) -0.0053(12) -0.0231(15)
C2 0.098(2) 0.0616(15) 0.0537(14) 0.0119(12) -0.0265(15) -0.0156(15)
C3 0.0648(14) 0.0483(13) 0.0698(16) -0.0020(11) -0.0243(12) -0.0003(11)
C4 0.0457(11) 0.0386(10) 0.0509(11) -0.0054(8) -0.0062(9) -0.0028(9)
C5 0.0441(10) 0.0427(10) 0.0387(9) -0.0063(8) -0.0028(8) -0.0039(8)
C6 0.0552(12) 0.0634(13) 0.0419(11) -0.0082(10) 0.0011(10) -0.0119(11)
C7 0.0431(10) 0.0465(11) 0.0474(11) -0.0041(9) 0.0054(9) -0.0023(9)
C8 0.0382(9) 0.0405(10) 0.0412(10) -0.0024(8) 0.0013(8) 0.0006(8)
C9 0.0432(10) 0.0423(10) 0.0518(11) -0.0030(9) -0.0002(9) -0.0022(9)
C10 0.0624(14) 0.0412(12) 0.0784(17) -0.0028(11) -0.0045(12) -0.0087(11)
C11 0.092(2) 0.0446(13) 0.120(3) 0.0001(16) -0.010(2) 0.0048(14)
C12 0.077(2) 0.079(2) 0.173(4) 0.010(3) 0.024(3) -0.0154(18)
C13 0.166(4) 0.0636(18) 0.087(2) -0.0194(17) -0.032(3) -0.010(2)
C14 0.0443(10) 0.0430(10) 0.0371(9) -0.0034(8) 0.0009(8) 0.0004(8)
C15 0.0517(11) 0.0536(12) 0.0429(10) -0.0001(10) -0.0032(9) -0.0008(10)
C16 0.0610(13) 0.0510(12) 0.0431(11) -0.0038(9) 0.0047(9) -0.0024(10)
C17 0.097(2) 0.0613(16) 0.0502(13) -0.0159(11) 0.0164(14) -0.0023(15)
C18 0.155(5) 0.194(6) 0.102(3) -0.094(4) -0.020(3) 0.027(4)
C19 0.312(10) 0.078(2) 0.100(3) -0.021(2) 0.044(4) 0.066(4)
C20 0.142(4) 0.118(4) 0.179(5) -0.064(3) 0.103(4) -0.028(3)
C21 0.0458(11) 0.0647(13) 0.0425(10) -0.0096(10) 0.0030(9) -0.0068(10)
C22 0.0458(12) 0.0881(18) 0.0461(12) -0.0163(12) 0.0053(10) -0.0120(12)
C23 0.0498(14) 0.128(3) 0.0708(17) -0.0085(18) -0.0087(13) 0.0024(16)
C24 0.0601(19) 0.220(6) 0.079(2) -0.019(3) -0.0198(18) -0.003(3)
C25 0.073(2) 0.253(8) 0.086(3) -0.069(4) -0.009(2) -0.038(4)
C26 0.088(3) 0.153(4) 0.123(3) -0.078(3) 0.014(3) -0.045(3)
C27 0.0762(19) 0.093(2) 0.088(2) -0.0283(18) 0.0058(16) -0.0274(17)
C28 0.0463(13) 0.086(2) 0.098(2) -0.0182(17) 0.0090(14) 0.0127(14)

loop_
_atom_type_symbol
_atom_type_description
_atom_type_scat_dispersion_real
_atom_type_scat_dispersion_imag
_atom_type_scat_source
C C 0.0181 0.0091 'International Tables Vol C Tables 4.2.6.8 and 6.1.1.4'
H H 0.0000 0.0000 'International Tables Vol C Tables 4.2.6.8 and 6.1.1.4'
N N 0.0311 0.0180 'International Tables Vol C Tables 4.2.6.8 and 6.1.1.4'
O O 0.0492 0.0322 'International Tables Vol C Tables 4.2.6.8 and 6.1.1.4'
F F 0.0727 0.0534 'International Tables Vol C Tables 4.2.6.8 and 6.1.1.4'

loop_
_geom_angle_atom_site_label_1
_geom_angle_atom_site_label_2
_geom_angle_atom_site_label_3
_geom_angle
_geom_angle_site_symmetry_1
_geom_angle_site_symmetry_3
_geom_angle_publ_flag
C7 N1 C4 111.34(18) . . ?
C7 N1 C28 124.0(2) . . ?
C4 N1 C28 124.7(2) . . ?
C9 N2 C8 120.87(18) . . ?
C16 N3 C14 107.06(18) . . ?
C9 O2 C10 121.88(18) . . ?
C15 O5 C16 105.98(17) . . ?
C2 C1 F1 118.5(3) . . ?
C2 C1 C6 123.9(3) . . ?
F1 C1 C6 117.7(3) . . ?
C1 C2 C3 119.3(2) . . ?
C4 C3 C2 118.1(3) . . ?
C3 C4 C5 121.6(2) . . ?
C3 C4 N1 128.2(2) . . ?
C5 C4 N1 110.14(19) . . ?
C6 C5 C4 120.2(2) . . ?
C6 C5 C8 131.2(2) . . ?
C4 C5 C8 108.58(18) . . ?
C5 C6 C1 116.9(3) . . ?
O3 C7 N1 127.3(2) . . ?
O3 C7 C8 124.2(2) . . ?
N1 C7 C8 108.43(18) . . ?
N2 C8 C5 114.41(16) . . ?
N2 C8 C7 112.96(17) . . ?
C5 C8 C7 101.17(16) . . ?
N2 C8 C14 107.84(16) . . ?
C5 C8 C14 114.40(16) . . ?
C7 C8 C14 105.71(16) . . ?
O1 C9 O2 127.4(2) . . ?
O1 C9 N2 124.5(2) . . ?
O2 C9 N2 108.02(18) . . ?
O2 C10 C12 109.8(3) . . ?
O2 C10 C13 109.1(3) . . ?
C12 C10 C13 113.7(4) . . ?
O2 C10 C11 102.6(2) . . ?
C12 C10 C11 110.9(3) . . ?
C13 C10 C11 110.3(3) . . ?
N3 C14 C15 103.19(16) . . ?
N3 C14 C21 110.85(18) . . ?
C15 C14 C21 109.27(18) . . ?
N3 C14 C8 109.87(16) . . ?
C15 C14 C8 110.30(17) . . ?
C21 C14 C8 112.92(16) . . ?
O4 C15 O5 122.8(2) . . ?
O4 C15 C14 130.1(2) . . ?
O5 C15 C14 107.01(18) . . ?
N3 C16 O5 116.6(2) . . ?
N3 C16 C17 129.3(2) . . ?
O5 C16 C17 114.1(2) . . ?
C19 C17 C16 109.7(3) . . ?
C19 C17 C20 112.3(5) . . ?
C16 C17 C20 109.3(3) . . ?
C19 C17 C18 109.7(4) . . ?
C16 C17 C18 107.5(3) . . ?
C20 C17 C18 108.3(4) . . ?
C22 C21 C14 112.11(17) . . ?
C27 C22 C23 118.8(3) . . ?
C27 C22 C21 120.4(3) . . ?
C23 C22 C21 120.7(3) . . ?
C24 C23 C22 120.5(5) . . ?
C25 C24 C23 120.2(5) . . ?
C24 C25 C26 120.4(4) . . ?
C25 C26 C27 120.1(5) . . ?
C22 C27 C26 119.9(5) . . ?

loop_
_geom_bond_atom_site_label_1
_geom_bond_atom_site_label_2
_geom_bond_distance
_geom_bond_site_symmetry_2
_geom_bond_publ_flag
F1 C1 1.363(3) . ?
N1 C7 1.348(3) . ?
N1 C4 1.401(3) . ?
N1 C28 1.451(3) . ?
N2 C9 1.359(3) . ?
N2 C8 1.450(3) . ?
N3 C16 1.263(3) . ?
N3 C14 1.458(3) . ?
O1 C9 1.199(3) . ?
O2 C9 1.342(3) . ?
O2 C10 1.471(3) . ?
O3 C7 1.212(3) . ?
O4 C15 1.198(3) . ?
O5 C15 1.355(3) . ?
O5 C16 1.396(3) . ?
C1 C2 1.358(5) . ?
C1 C6 1.375(4) . ?
C2 C3 1.385(4) . ?
C3 C4 1.374(3) . ?
C4 C5 1.395(3) . ?
C5 C6 1.374(3) . ?
C5 C8 1.512(3) . ?
C7 C8 1.559(3) . ?
C8 C14 1.563(3) . ?
C10 C12 1.502(5) . ?
C10 C13 1.504(5) . ?
C10 C11 1.511(4) . ?
C14 C15 1.530(3) . ?
C14 C21 1.546(3) . ?
C16 C17 1.500(3) . ?
C17 C19 1.474(6) . ?
C17 C20 1.507(6) . ?
C17 C18 1.545(6) . ?
C21 C22 1.508(3) . ?
C22 C27 1.371(5) . ?
C22 C23 1.387(5) . ?
C23 C24 1.379(5) . ?
C24 C25 1.350(9) . ?
C25 C26 1.364(9) . ?
C26 C27 1.396(5) . ?
